data_4504198
loop_
_publ_author_name
'Montney, Matthew R.'
'Mallika Krishnan, Subhashree'
'Patel, Niral M.'
'Supkowski, Ronald M.'
'LaDuca, Robert L.'

_publ_section_title
;
 Divalent Metal Succinate/4,4&#x2018;-Dipyridylamine Extended
 Solids:&#x00A0; From Helical Chains to Diverse Three-Dimensional Networks
 Featuring Double, Quadruple, or Self-Interpenetration
;
_journal_issue 6
_journal_name_full 'Crystal Growth &amp; Design'
_journal_page_first 1145
_journal_paper_doi 10.1021/cg070008l
_journal_volume 7
_journal_year 2007
_chemical_formula_sum 'C14 H13 N3 O5 Zn'
_chemical_formula_weight 368.64
_chemical_name_systematic
; 
 ? 
;
_space_group_IT_number 15
_symmetry_space_group_name_Hall '-C 2yc'
_symmetry_space_group_name_H-M 'C 1 2/c 1'
_atom_sites_solution_hydrogens geom
_atom_sites_solution_primary direct
_atom_sites_solution_secondary difmap
_audit_creation_method SHELXL-97
_cell_angle_alpha 90.00
_cell_angle_beta 113.265(2)
_cell_angle_gamma 90.00
_cell_formula_units_Z 8
_cell_length_a 16.9319(17)
_cell_length_b 10.7847(11)
_cell_length_c 18.3104(18)
_cell_measurement_temperature 293(2)
_cell_volume 3071.7(5)
_computing_structure_refinement 'SHELXL-97 (Sheldrick, 1997)'
_computing_structure_solution 'SHELXS-97 (Sheldrick, 1990)'
_diffrn_ambient_temperature 293(2)
_diffrn_measured_fraction_theta_full 0.986
_diffrn_measured_fraction_theta_max 0.986
_diffrn_radiation_monochromator graphite
_diffrn_radiation_source 'fine-focus sealed tube'
_diffrn_radiation_type MoK\a
_diffrn_radiation_wavelength 0.71073
_diffrn_reflns_av_R_equivalents 0.0953
_diffrn_reflns_av_sigmaI/netI 0.0942
_diffrn_reflns_limit_h_max 22
_diffrn_reflns_limit_h_min -22
_diffrn_reflns_limit_k_max 14
_diffrn_reflns_limit_k_min -14
_diffrn_reflns_limit_l_max 23
_diffrn_reflns_limit_l_min -24
_diffrn_reflns_number 18653
_diffrn_reflns_theta_full 28.30
_diffrn_reflns_theta_max 28.30
_diffrn_reflns_theta_min 2.30
_exptl_absorpt_coefficient_mu 1.628
_exptl_crystal_density_diffrn 1.594
_exptl_crystal_density_method 'not measured'
_exptl_crystal_F_000 1504
_refine_diff_density_max 1.115
_refine_diff_density_min -1.061
_refine_diff_density_rms 0.135
_refine_ls_extinction_method none
_refine_ls_goodness_of_fit_ref 1.010
_refine_ls_hydrogen_treatment mixed
_refine_ls_matrix_type full
_refine_ls_number_parameters 246
_refine_ls_number_reflns 3778
_refine_ls_number_restraints 1
_refine_ls_restrained_S_all 1.010
_refine_ls_R_factor_all 0.1378
_refine_ls_R_factor_gt 0.0583
_refine_ls_shift/su_max 0.000
_refine_ls_shift/su_mean 0.000
_refine_ls_structure_factor_coef Fsqd
_refine_ls_weighting_details 'calc w=1/[\s^2^(Fo^2^)+(0.0384P)^2^+42.9309P] where P=(Fo^2^+2Fc^2^)/3'
_refine_ls_weighting_scheme calc
_refine_ls_wR_factor_gt 0.1219
_refine_ls_wR_factor_ref 0.1612
_reflns_number_gt 2125
_reflns_number_total 3778
_reflns_threshold_expression >2sigma(I)
_cod_data_source_file cg070008lsi20070103_041402.cif
_cod_data_source_block znsucdpa
_cod_database_code 4504198

loop_
_symmetry_equiv_pos_as_xyz
'x, y, z'
'-x, y, -z+1/2'
'x+1/2, y+1/2, z'
'-x+1/2, y+1/2, -z+1/2'
'-x, -y, -z'
'x, -y, z-1/2'
'-x+1/2, -y+1/2, -z'
'x+1/2, -y+1/2, z-1/2'

loop_
_atom_site_label
_atom_site_type_symbol
_atom_site_fract_x
_atom_site_fract_y
_atom_site_fract_z
_atom_site_U_iso_or_equiv
_atom_site_adp_type
_atom_site_occupancy
_atom_site_symmetry_multiplicity
_atom_site_calc_flag
_atom_site_refinement_flags
_atom_site_disorder_assembly
_atom_site_disorder_group
Zn1 Zn 0.20631(4) 0.52672(6) 0.18153(4) 0.02310(19) Uani 1 1 d . . .
O1W O 0.4746(10) 0.7992(14) 0.2219(9) 0.106(5) Uiso 0.50 1 d P . .
O1WA O 0.583(2) 0.833(4) 0.334(2) 0.290(17) Uiso 0.50 1 d P . .
O3 O 0.2181(3) 0.6456(4) 0.1054(2) 0.0317(10) Uani 1 1 d . . .
O4 O 0.3124(3) 0.5150(4) 0.0918(2) 0.0309(9) Uani 1 1 d . . .
N1 N 0.3189(3) 0.4972(4) 0.2729(2) 0.0241(10) Uani 1 1 d . . .
N2 N 0.5592(3) 0.4089(5) 0.4478(3) 0.0293(11) Uani 1 1 d D . .
H2N H 0.599(3) 0.450(5) 0.437(3) 0.035 Uiso 1 1 d D . .
N3 N 0.6580(3) 0.1304(5) 0.6199(3) 0.0281(11) Uani 1 1 d . . .
C1 C 0.3906(4) 0.5594(6) 0.2823(4) 0.0369(15) Uani 1 1 d . . .
H1 H 0.3867 0.6245 0.2477 0.044 Uiso 1 1 calc R A .
C2 C 0.4697(4) 0.5323(7) 0.3402(4) 0.0439(17) Uani 1 1 d . . .
H2 H 0.5176 0.5786 0.3443 0.053 Uiso 1 1 calc R . .
C3 C 0.4780(3) 0.4350(5) 0.3931(3) 0.0244(12) Uani 1 1 d . . .
C4 C 0.4029(4) 0.3744(6) 0.3858(3) 0.0313(14) Uani 1 1 d . . .
H4 H 0.4044 0.3118 0.4212 0.038 Uiso 1 1 calc R . .
C5 C 0.3268(4) 0.4075(6) 0.3262(3) 0.0322(14) Uani 1 1 d . . .
H5 H 0.2774 0.3654 0.3224 0.039 Uiso 1 1 calc R A .
C6 C 0.7050(4) 0.2169(6) 0.6062(4) 0.054(2) Uani 1 1 d . . .
H6 H 0.7640 0.2153 0.6362 0.065 Uiso 1 1 calc R . .
C7 C 0.6738(4) 0.3086(6) 0.5514(4) 0.0477(19) Uani 1 1 d . . .
H7 H 0.7115 0.3668 0.5455 0.057 Uiso 1 1 calc R . .
C8 C 0.5882(4) 0.3167(6) 0.5046(3) 0.0299(13) Uani 1 1 d . . .
C9 C 0.5399(5) 0.2291(12) 0.5213(8) 0.143(7) Uani 1 1 d . . .
H9 H 0.4806 0.2300 0.4934 0.171 Uiso 1 1 calc R . .
C10 C 0.5761(5) 0.1391(11) 0.5781(7) 0.113(5) Uani 1 1 d . . .
H10 H 0.5399 0.0817 0.5870 0.136 Uiso 1 1 calc R A .
C21 C 0.2696(4) 0.6116(6) 0.0734(3) 0.0293(13) Uani 1 1 d . . .
C22 C 0.2770(5) 0.6940(6) 0.0098(4) 0.050(2) Uani 1 1 d . . .
H22A H 0.3366 0.7194 0.0267 0.060 Uiso 1 1 calc R . .
H22B H 0.2626 0.6453 -0.0383 0.060 Uiso 1 1 calc R . .
C31 C 0.1025(6) 0.5875(10) 0.2623(6) 0.032(2) Uani 0.70 1 d P A 1
C32 C 0.0473(10) 0.6836(12) 0.2809(8) 0.037(3) Uani 0.70 1 d P . 1
H32A H 0.0718 0.7652 0.2821 0.045 Uiso 0.70 1 calc PR . 1
H32B H 0.0480 0.6670 0.3332 0.045 Uiso 0.70 1 calc PR . 1
O1 O 0.1153(6) 0.6094(8) 0.2001(5) 0.0428(19) Uani 0.70 1 d P A 1
O2 O 0.1334(5) 0.5009(8) 0.3070(5) 0.075(3) Uani 0.70 1 d P A 1
C31A C 0.0791(16) 0.640(2) 0.2161(19) 0.038(6) Uani 0.30 1 d P A 2
C32A C 0.047(2) 0.736(3) 0.2603(18) 0.041(8) Uani 0.30 1 d P . 2
H32C H 0.0758 0.7207 0.3170 0.049 Uiso 0.30 1 calc PR . 2
H32D H 0.0633 0.8175 0.2497 0.049 Uiso 0.30 1 calc PR . 2
O1A O 0.1551(10) 0.6124(15) 0.2470(11) 0.035(4) Uani 0.30 1 d P A 2
O2A O 0.0300(11) 0.6005(17) 0.1516(11) 0.063(5) Uani 0.30 1 d P A 2

loop_
_atom_site_aniso_label
_atom_site_aniso_U_11
_atom_site_aniso_U_22
_atom_site_aniso_U_33
_atom_site_aniso_U_23
_atom_site_aniso_U_13
_atom_site_aniso_U_12
Zn1 0.0243(3) 0.0242(3) 0.0213(3) 0.0016(3) 0.0097(2) 0.0008(3)
O3 0.037(2) 0.030(2) 0.038(2) 0.0099(18) 0.026(2) 0.0125(18)
O4 0.038(2) 0.030(2) 0.029(2) 0.0062(18) 0.0174(18) 0.0136(19)
N1 0.026(2) 0.028(3) 0.020(2) 0.0020(18) 0.0106(19) -0.0029(19)
N2 0.026(3) 0.036(3) 0.026(2) 0.011(2) 0.010(2) -0.005(2)
N3 0.028(3) 0.033(3) 0.022(2) 0.007(2) 0.009(2) 0.007(2)
C1 0.031(3) 0.045(4) 0.034(3) 0.018(3) 0.012(3) -0.005(3)
C2 0.025(3) 0.063(5) 0.038(3) 0.026(3) 0.005(3) -0.009(3)
C3 0.023(3) 0.029(3) 0.024(3) 0.005(2) 0.012(2) 0.000(2)
C4 0.030(3) 0.033(3) 0.029(3) 0.009(3) 0.009(3) -0.007(3)
C5 0.026(3) 0.033(3) 0.033(3) 0.008(3) 0.007(3) -0.011(3)
C6 0.032(4) 0.038(4) 0.061(5) 0.021(4) -0.014(3) -0.015(3)
C7 0.030(4) 0.032(4) 0.059(5) 0.016(3) -0.005(3) -0.014(3)
C8 0.028(3) 0.038(3) 0.028(3) 0.008(3) 0.016(3) 0.000(3)
C9 0.023(4) 0.184(12) 0.194(12) 0.166(11) 0.014(6) 0.006(6)
C10 0.027(4) 0.142(10) 0.162(10) 0.126(9) 0.028(5) 0.015(5)
C21 0.031(3) 0.033(3) 0.027(3) 0.007(3) 0.016(3) 0.010(3)
C22 0.071(5) 0.045(4) 0.059(5) 0.025(4) 0.055(4) 0.028(4)
C31 0.024(5) 0.039(6) 0.034(5) -0.002(5) 0.011(4) -0.005(4)
C32 0.038(6) 0.040(8) 0.041(8) -0.010(5) 0.023(6) -0.006(6)
O1 0.038(5) 0.057(5) 0.042(5) 0.010(4) 0.026(4) 0.018(4)
O2 0.078(6) 0.090(7) 0.075(6) 0.048(5) 0.048(5) 0.044(5)
C31A 0.023(12) 0.039(14) 0.056(19) -0.012(14) 0.019(13) -0.012(11)
C32A 0.043(15) 0.06(2) 0.025(15) -0.001(14) 0.016(12) 0.016(17)
O1A 0.028(9) 0.045(10) 0.039(10) 0.001(8) 0.019(8) -0.003(8)
O2A 0.052(11) 0.065(12) 0.067(12) -0.033(10) 0.019(10) 0.008(9)

loop_
_atom_type_symbol
_atom_type_description
_atom_type_scat_dispersion_real
_atom_type_scat_dispersion_imag
_atom_type_scat_source
C C 0.0033 0.0016 'International Tables Vol C Tables 4.2.6.8 and 6.1.1.4'
H H 0.0000 0.0000 'International Tables Vol C Tables 4.2.6.8 and 6.1.1.4'
N N 0.0061 0.0033 'International Tables Vol C Tables 4.2.6.8 and 6.1.1.4'
O O 0.0106 0.0060 'International Tables Vol C Tables 4.2.6.8 and 6.1.1.4'
Zn Zn 0.2839 1.4301 'International Tables Vol C Tables 4.2.6.8 and 6.1.1.4'

loop_
_geom_angle_atom_site_label_1
_geom_angle_atom_site_label_2
_geom_angle_atom_site_label_3
_geom_angle
_geom_angle_site_symmetry_1
_geom_angle_site_symmetry_3
O1 Zn1 O3 97.8(3) . .
O1 Zn1 O1A 25.4(4) . .
O3 Zn1 O1A 108.6(5) . .
O1 Zn1 N1 119.4(3) . .
O3 Zn1 N1 111.50(17) . .
O1A Zn1 N1 94.0(5) . .
O1 Zn1 N3 108.2(3) . 8_455
O3 Zn1 N3 106.48(18) . 8_455
O1A Zn1 N3 123.8(5) . 8_455
N1 Zn1 N3 112.00(19) . 8_455
O1W O1W O1WA 161(2) 2_655 2_655
C21 O3 Zn1 114.6(4) . .
C1 N1 C5 116.2(5) . .
C1 N1 Zn1 123.0(4) . .
C5 N1 Zn1 120.7(4) . .
C3 N2 C8 130.7(5) . .
C10 N3 C6 115.0(6) . .
C10 N3 Zn1 119.6(5) . 8_556
C6 N3 Zn1 124.1(4) . 8_556
N1 C1 C2 123.5(5) . .
C1 C2 C3 119.7(6) . .
N2 C3 C4 126.1(5) . .
N2 C3 C2 117.2(5) . .
C4 C3 C2 116.7(5) . .
C5 C4 C3 119.5(5) . .
N1 C5 C4 124.1(5) . .
N3 C6 C7 124.8(6) . .
C6 C7 C8 121.1(6) . .
C9 C8 C7 113.5(6) . .
C9 C8 N2 127.1(6) . .
C7 C8 N2 119.5(5) . .
C8 C9 C10 122.1(7) . .
N3 C10 C9 123.4(7) . .
O4 C21 O3 123.3(5) . .
O4 C21 C22 119.1(5) . .
O3 C21 C22 117.6(5) . .
C22 C22 C21 116.0(6) 7_565 .
O2 C31 O1 124.7(11) . .
O2 C31 C32 120.8(10) . .
O1 C31 C32 114.5(11) . .
C31 C32 C32 112.7(10) . 2
C31 O1 Zn1 120.5(9) . .
O1A C31A O2A 124(3) . .
O1A C31A C32A 117(3) . .
O2A C31A C32A 119(2) . .
C32A C32A C31A 116(3) 2 .
C31A O1A Zn1 118(2) . .

loop_
_geom_bond_atom_site_label_1
_geom_bond_atom_site_label_2
_geom_bond_distance
_geom_bond_site_symmetry_2
Zn1 O1 1.923(9) .
Zn1 O3 1.962(4) .
Zn1 O1A 1.965(17) .
Zn1 N1 2.004(4) .
Zn1 N3 2.021(5) 8_455
O1W O1W 1.05(3) 2_655
O1W O1WA 1.16(4) 2_655
O1WA O1W 1.16(4) 2_655
O3 C21 1.281(6) .
O4 C21 1.237(7) .
N1 C1 1.337(7) .
N1 C5 1.344(7) .
N2 C3 1.373(7) .
N2 C8 1.381(7) .
N3 C10 1.297(9) .
N3 C6 1.314(8) .
N3 Zn1 2.021(5) 8_556
C1 C2 1.372(8) .
C2 C3 1.397(8) .
C3 C4 1.388(8) .
C4 C5 1.366(8) .
C6 C7 1.358(9) .
C7 C8 1.365(8) .
C8 C9 1.361(10) .
C9 C10 1.376(11) .
C21 C22 1.509(8) .
C22 C22 1.471(12) 7_565
C31 O2 1.215(13) .
C31 O1 1.262(13) .
C31 C32 1.521(17) .
C32 C32 1.55(3) 2
C31A O1A 1.22(3) .
C31A O2A 1.22(3) .
C31A C32A 1.54(4) .
C32A C32A 1.47(7) 2
